data_4322643
loop_
_publ_author_name
'R. Krishna Kumar'
'S. Balasubramanian'
'Israel Goldberg'

_publ_section_title
;
 Supramolecular Multiporphyrin Architecture. Coordination Polymers and
 Open Networks in Crystals of Tetrakis(4-cyanophenyl)- and
 Tetrakis(4-nitrophenyl)metalloporphyrin
;
_journal_name_full 'Inorganic Chemistry'
_journal_page_first 541
_journal_page_last 552
_journal_paper_doi 10.1021/ic971259u
_journal_volume 37
_journal_year 1998
_chemical_formula_moiety 'C48 H24 N8 Cu . 2(C H Cl3)'
_chemical_formula_sum 'C50 H26 Cl6 Cu N8'
_chemical_formula_weight 1015.0
_chemical_name_systematic
; 
 copper(II)-tetra(4-cyanophenyl)porphyrin dichloroform solvate
;
_space_group_IT_number 2
_symmetry_cell_setting triclinic
_symmetry_space_group_name_Hall '-P 1'
_symmetry_space_group_name_H-M 'P -1'
_atom_sites_solution_hydrogens geom
_atom_sites_solution_primary direct
_atom_sites_solution_secondary difmap
_audit_creation_method SHELXL
_cell_angle_alpha 115.36(2)
_cell_angle_beta 95.510(10)
_cell_angle_gamma 95.10(2)
_cell_formula_units_Z 2
_cell_length_a 9.656(2)
_cell_length_b 15.111(4)
_cell_length_c 17.261(3)
_cell_measurement_temperature 298(2)
_cell_volume 2241.6(9)
_diffrn_ambient_temperature 298(2)
_diffrn_radiation_monochromator graphite
_diffrn_radiation_source 'fine-focus sealed tube'
_diffrn_radiation_type MoK\a
_diffrn_radiation_wavelength 0.71070
_diffrn_reflns_av_R_equivalents 0.0062
_diffrn_reflns_av_sigmaI/netI 0.0968
_diffrn_reflns_limit_h_max 10
_diffrn_reflns_limit_h_min 0
_diffrn_reflns_limit_k_max 16
_diffrn_reflns_limit_k_min -16
_diffrn_reflns_limit_l_max 18
_diffrn_reflns_limit_l_min -18
_diffrn_reflns_number 5627
_diffrn_reflns_theta_max 22.98
_diffrn_reflns_theta_min 1.32
_exptl_absorpt_coefficient_mu 0.527
_exptl_crystal_density_diffrn 1.150
_exptl_crystal_F_000 794
_refine_diff_density_max 0.434
_refine_diff_density_min -0.388
_refine_diff_density_rms 0.093
_refine_ls_extinction_method none
_refine_ls_goodness_of_fit_all 0.694
_refine_ls_goodness_of_fit_obs 0.756
_refine_ls_matrix_type full
_refine_ls_number_parameters 514
_refine_ls_number_reflns 5612
_refine_ls_number_restraints 0
_refine_ls_restrained_S_all 0.694
_refine_ls_restrained_S_obs 0.756
_refine_ls_R_factor_all 0.0842
_refine_ls_R_factor_obs 0.0622
_refine_ls_shift/esd_max 0.097
_refine_ls_shift/esd_mean 0.003
_refine_ls_structure_factor_coef Fsqd
_refine_ls_weighting_details 'w=1/[\s^2^(Fo^2^)+(0.1497P)^2^+5.6934P] where P=(Fo^2^+2Fc^2^)/3'
_refine_ls_weighting_scheme calc
_refine_ls_wR_factor_all 0.1792
_refine_ls_wR_factor_obs 0.1622
_reflns_number_observed 3972
_reflns_number_total 5612
_reflns_observed_criterion >2sigma(I)
_cod_data_source_file ic971259u_04.cif
_cod_data_source_block 4
_cod_depositor_comments
;
The following automatic conversions were performed:

'_refine_ls_weighting_scheme' value 'calc
w=1/[\s^2^(Fo^2^)+(0.1497P)^2^+5.6934P] where P=(Fo^2^+2Fc^2^)/3' was
changed to 'calc'. New tag '_refine_ls_weighting_details' was
created. The value of the new tag was set to
'w=1/[\s^2^(Fo^2^)+(0.1497P)^2^+5.6934P] where P=(Fo^2^+2Fc^2^)/3'.

Automatic conversion script
Id: cif_fix_values 3143 2015-03-26 13:38:13Z robertas 
;
_cod_original_cell_volume 2241.6(8)
_cod_database_code 4322643

loop_
_symmetry_equiv_pos_as_xyz
'x, y, z'
'-x, -y, -z'

loop_
_atom_site_aniso_label
_atom_site_aniso_U_11
_atom_site_aniso_U_22
_atom_site_aniso_U_33
_atom_site_aniso_U_23
_atom_site_aniso_U_13
_atom_site_aniso_U_12
Cu1 0.0381(4) 0.0306(4) 0.0360(4) 0.0178(3) 0.0020(3) -0.0074(3)
N1 0.046(3) 0.033(3) 0.042(3) 0.019(2) 0.004(2) -0.010(2)
N2 0.045(3) 0.033(3) 0.040(3) 0.018(2) 0.000(2) -0.012(2)
N3 0.049(3) 0.030(2) 0.035(3) 0.017(2) 0.001(2) -0.009(2)
N4 0.038(2) 0.033(2) 0.040(3) 0.019(2) 0.004(2) -0.007(2)
C5 0.034(3) 0.037(3) 0.046(3) 0.023(3) 0.004(2) -0.006(2)
C6 0.047(3) 0.035(3) 0.044(3) 0.020(3) 0.001(3) -0.006(3)
C7 0.050(3) 0.037(3) 0.039(3) 0.012(3) -0.002(3) -0.009(3)
C8 0.072(4) 0.053(4) 0.055(4) 0.025(3) -0.008(3) -0.029(3)
C9 0.074(4) 0.046(4) 0.046(4) 0.018(3) -0.010(3) -0.018(3)
C10 0.061(4) 0.040(3) 0.041(3) 0.024(3) 0.001(3) -0.008(3)
C11 0.058(4) 0.042(3) 0.042(3) 0.025(3) 0.002(3) -0.002(3)
C12 0.047(3) 0.042(3) 0.038(3) 0.020(3) 0.008(3) -0.002(3)
C13 0.072(4) 0.050(4) 0.052(4) 0.035(3) 0.006(3) -0.009(3)
C14 0.052(4) 0.043(3) 0.049(4) 0.025(3) 0.010(3) -0.008(3)
C15 0.043(3) 0.031(3) 0.039(3) 0.016(3) 0.003(2) -0.005(2)
C16 0.036(3) 0.029(3) 0.048(3) 0.021(3) 0.000(2) -0.006(2)
C17 0.038(3) 0.027(3) 0.047(3) 0.018(3) 0.003(2) -0.007(2)
C18 0.055(4) 0.025(3) 0.041(3) 0.005(2) 0.010(3) -0.012(3)
C19 0.058(4) 0.035(3) 0.039(3) 0.011(3) 0.003(3) -0.002(3)
C20 0.043(3) 0.036(3) 0.040(3) 0.017(3) 0.007(2) 0.000(3)
C21 0.046(3) 0.038(3) 0.037(3) 0.018(3) 0.000(3) -0.010(3)
C22 0.035(3) 0.041(3) 0.039(3) 0.021(3) 0.009(2) 0.001(2)
C23 0.045(3) 0.043(3) 0.056(4) 0.032(3) 0.001(3) -0.002(3)
C24 0.050(3) 0.044(3) 0.054(4) 0.031(3) 0.002(3) -0.015(3)
C25 0.046(3) 0.034(3) 0.048(3) 0.023(3) 0.004(3) -0.003(3)
C26 0.055(4) 0.037(4) 0.076(5) 0.026(3) 0.004(3) -0.009(3)
C27 0.061(4) 0.046(4) 0.098(5) 0.043(4) 0.001(4) -0.004(3)
C28 0.060(4) 0.055(4) 0.050(4) 0.025(3) -0.004(3) -0.023(3)
C29 0.051(4) 0.045(4) 0.078(5) 0.024(3) 0.009(3) -0.003(3)
C30 0.051(4) 0.041(4) 0.068(4) 0.028(3) 0.005(3) -0.002(3)
C31 0.073(5) 0.050(4) 0.073(5) 0.020(4) 0.001(4) -0.028(4)
N32 0.116(6) 0.060(4) 0.097(5) 0.022(4) 0.006(4) -0.051(4)
C33 0.060(4) 0.032(3) 0.039(3) 0.015(3) 0.005(3) -0.005(3)
C34 0.063(4) 0.042(3) 0.041(3) 0.021(3) -0.005(3) -0.008(3)
C35 0.091(5) 0.044(4) 0.046(4) 0.017(3) -0.007(4) 0.004(4)
C36 0.115(7) 0.046(4) 0.041(4) 0.023(3) 0.015(4) 0.006(4)
C37 0.099(6) 0.072(5) 0.061(5) 0.029(4) 0.032(5) 0.005(4)
C38 0.066(4) 0.071(5) 0.048(4) 0.028(3) 0.015(3) 0.003(4)
C39 0.152(8) 0.065(5) 0.047(5) 0.024(4) 0.015(5) 0.005(5)
N40 0.210(10) 0.156(8) 0.060(5) 0.067(5) -0.005(5) -0.031(7)
C41 0.042(3) 0.025(3) 0.046(3) 0.016(2) 0.008(3) -0.006(2)
C42 0.038(3) 0.039(4) 0.081(5) 0.025(3) -0.005(3) -0.010(3)
C43 0.061(4) 0.031(3) 0.089(5) 0.035(3) 0.006(4) 0.004(3)
C44 0.056(4) 0.029(3) 0.045(3) 0.015(3) 0.017(3) -0.005(3)
C45 0.034(3) 0.051(4) 0.087(5) 0.034(4) 0.007(3) -0.008(3)
C46 0.040(3) 0.031(3) 0.078(4) 0.025(3) -0.003(3) -0.008(3)
C47 0.064(4) 0.050(4) 0.052(4) 0.026(3) 0.018(3) 0.003(3)
N48 0.098(5) 0.056(4) 0.100(5) 0.030(4) 0.012(4) -0.045(4)
C49 0.066(4) 0.041(3) 0.036(3) 0.021(3) 0.009(3) 0.004(3)
C50 0.145(8) 0.077(5) 0.058(5) 0.039(4) 0.022(5) 0.050(5)
C51 0.101(6) 0.094(6) 0.039(4) 0.016(4) 0.006(4) 0.043(5)
C52 0.067(4) 0.057(4) 0.034(3) 0.020(3) 0.008(3) -0.001(3)
C53 0.098(6) 0.066(5) 0.055(4) 0.035(4) 0.007(4) 0.014(4)
C54 0.088(5) 0.053(4) 0.044(4) 0.023(3) 0.012(3) 0.013(4)
C55 0.093(5) 0.072(5) 0.039(4) 0.026(3) 0.017(4) 0.005(4)
N56 0.140(7) 0.096(5) 0.045(4) 0.031(4) 0.014(4) 0.013(5)

loop_
_atom_site_label
_atom_site_type_symbol
_atom_site_fract_x
_atom_site_fract_y
_atom_site_fract_z
_atom_site_U_iso_or_equiv
_atom_site_thermal_displace_type
_atom_site_occupancy
_atom_site_calc_flag
_atom_site_refinement_flags
_atom_site_disorder_group
Cu1 Cu 0.05315(7) 0.32701(5) 0.38557(4) 0.0349(2) Uani 1 d . .
N1 N -0.0617(5) 0.2192(3) 0.2795(3) 0.0410(11) Uani 1 d . .
N2 N 0.1270(5) 0.3892(3) 0.3140(3) 0.0401(11) Uani 1 d . .
N3 N 0.1598(5) 0.4366(3) 0.4922(3) 0.0386(11) Uani 1 d . .
N4 N 0.0018(4) 0.2569(3) 0.4556(3) 0.0371(10) Uani 1 d . .
C5 C -0.0774(5) 0.1640(4) 0.4252(3) 0.0385(13) Uani 1 d . .
C6 C -0.1537(6) 0.1127(4) 0.3433(4) 0.0419(13) Uani 1 d . .
C7 C -0.1487(6) 0.1396(4) 0.2758(4) 0.0448(14) Uani 1 d . .
C8 C -0.2267(7) 0.0861(5) 0.1903(4) 0.063(2) Uani 1 d . .
H8 H -0.2959(7) 0.0315(5) 0.1720(4) 0.076 Uiso 1 calc R .
C9 C -0.1818(7) 0.1292(5) 0.1414(4) 0.060(2) Uani 1 d . .
H9 H -0.2115(7) 0.1089(5) 0.0827(4) 0.071 Uiso 1 calc R .
C10 C -0.0781(6) 0.2134(4) 0.1983(4) 0.0467(14) Uani 1 d . .
C11 C 0.0005(6) 0.2734(4) 0.1704(4) 0.0462(14) Uani 1 d . .
C12 C 0.1020(6) 0.3527(4) 0.2248(3) 0.0418(13) Uani 1 d . .
C13 C 0.1897(7) 0.4118(5) 0.1980(4) 0.055(2) Uani 1 d . .
H13 H 0.1927(7) 0.4019(5) 0.1412(4) 0.066 Uiso 1 calc R .
C14 C 0.2676(6) 0.4847(4) 0.2697(4) 0.0470(14) Uani 1 d . .
H14 H 0.3356(6) 0.5336(4) 0.2718(4) 0.056 Uiso 1 calc R .
C15 C 0.2248(6) 0.4721(4) 0.3423(3) 0.0384(13) Uani 1 d . .
C16 C 0.2716(5) 0.5371(4) 0.4281(4) 0.0372(12) Uani 1 d . .
C17 C 0.2338(5) 0.5244(4) 0.4992(3) 0.0376(13) Uani 1 d . .
C18 C 0.2699(6) 0.5936(4) 0.5871(3) 0.0450(14) Uani 1 d . .
H18 H 0.3166(6) 0.6578(4) 0.6084(3) 0.054 Uiso 1 calc R .
C19 C 0.2237(6) 0.5484(4) 0.6344(4) 0.0466(14) Uani 1 d . .
H19 H 0.2325(6) 0.5764(4) 0.6946(4) 0.056 Uiso 1 calc R .
C20 C 0.1600(6) 0.4519(4) 0.5772(3) 0.0397(13) Uani 1 d . .
C21 C 0.1109(6) 0.3786(4) 0.6008(3) 0.0412(13) Uani 1 d . .
C22 C 0.0465(5) 0.2854(4) 0.5413(3) 0.0369(13) Uani 1 d . .
C23 C 0.0026(6) 0.2064(4) 0.5645(4) 0.0453(14) Uani 1 d . .
H23 H 0.0229(6) 0.2066(4) 0.6184(4) 0.054 Uiso 1 calc R .
C24 C -0.0743(6) 0.1323(4) 0.4916(4) 0.0481(15) Uani 1 d . .
H24 H -0.1169(6) 0.0720(4) 0.4864(4) 0.058 Uiso 1 calc R .
C25 C -0.2493(6) 0.0195(4) 0.3232(4) 0.0415(13) Uani 1 d . .
C26 C -0.1944(7) -0.0686(4) 0.3048(4) 0.057(2) Uani 1 d . .
H26 H -0.0976(7) -0.0684(4) 0.3082(4) 0.068 Uiso 1 calc R .
C27 C -0.2825(7) -0.1566(5) 0.2815(5) 0.066(2) Uani 1 d . .
H27 H -0.2462(7) -0.2155(5) 0.2685(5) 0.079 Uiso 1 calc R .
C28 C -0.4303(7) -0.1540(5) 0.2782(4) 0.058(2) Uani 1 d . .
C29 C -0.4830(7) -0.0676(5) 0.2996(4) 0.060(2) Uani 1 d . .
H29 H -0.5790(7) -0.0662(5) 0.2999(4) 0.071 Uiso 1 calc R .
C30 C -0.3929(6) 0.0176(4) 0.3208(4) 0.053(2) Uani 1 d . .
H30 H -0.4300(6) 0.0763(4) 0.3340(4) 0.063 Uiso 1 calc R .
C31 C -0.5196(8) -0.2464(5) 0.2534(5) 0.071(2) Uani 1 d . .
N32 N -0.5947(8) -0.3173(5) 0.2320(5) 0.100(2) Uani 1 d . .
C33 C 0.1424(6) 0.3994(4) 0.6945(4) 0.0449(14) Uani 1 d . .
C34 C 0.2752(7) 0.4183(4) 0.7374(4) 0.0496(15) Uani 1 d . .
H34 H 0.3516(7) 0.4194(4) 0.7087(4) 0.059 Uiso 1 calc R .
C35 C 0.2975(8) 0.4359(5) 0.8228(4) 0.063(2) Uani 1 d . .
H35 H 0.3891(8) 0.4484(5) 0.8510(4) 0.075 Uiso 1 calc R .
C36 C 0.1867(9) 0.4354(5) 0.8675(4) 0.066(2) Uani 1 d . .
C37 C 0.0499(9) 0.4185(6) 0.8252(5) 0.076(2) Uani 1 d . .
H37 H -0.0266(9) 0.4189(6) 0.8542(5) 0.092 Uiso 1 calc R .
C38 C 0.0303(7) 0.4011(5) 0.7403(4) 0.061(2) Uani 1 d . .
H38 H -0.0609(7) 0.3901(5) 0.7119(4) 0.073 Uiso 1 calc R .
C39 C 0.2044(11) 0.4547(6) 0.9552(5) 0.089(3) Uani 1 d . .
N40 N 0.2196(12) 0.4694(7) 1.0281(5) 0.141(4) Uani 1 d . .
C41 C 0.3711(6) 0.6311(4) 0.4476(3) 0.0381(13) Uani 1 d . .
C42 C 0.3191(6) 0.7083(4) 0.4398(4) 0.055(2) Uani 1 d . .
H42 H 0.2235(6) 0.7027(4) 0.4217(4) 0.066 Uiso 1 calc R .
C43 C 0.4056(7) 0.7948(4) 0.4584(4) 0.058(2) Uani 1 d . .
H43 H 0.3689(7) 0.8465(4) 0.4519(4) 0.069 Uiso 1 calc R .
C44 C 0.5469(6) 0.8041(4) 0.4866(4) 0.0434(14) Uani 1 d . .
C45 C 0.5977(6) 0.7269(5) 0.4960(4) 0.057(2) Uani 1 d . .
H45 H 0.6929(6) 0.7332(5) 0.5154(4) 0.068 Uiso 1 calc R .
C46 C 0.5122(6) 0.6400(4) 0.4776(4) 0.051(2) Uani 1 d . .
H46 H 0.5485(6) 0.5888(4) 0.4853(4) 0.062 Uiso 1 calc R .
C47 C 0.6397(7) 0.8941(5) 0.5085(4) 0.054(2) Uani 1 d . .
N48 N 0.7050(7) 0.9668(5) 0.5244(4) 0.090(2) Uani 1 d . .
C49 C -0.0228(7) 0.2486(4) 0.0757(4) 0.0465(14) Uani 1 d . .
C50 C 0.0194(10) 0.1677(6) 0.0132(5) 0.087(3) Uani 1 d . .
H50 H 0.0619(10) 0.1242(6) 0.0295(5) 0.104 Uiso 1 calc R .
C51 C 0.0015(9) 0.1486(6) -0.0718(4) 0.081(2) Uani 1 d . .
H51 H 0.0379(9) 0.0956(6) -0.1117(4) 0.098 Uiso 1 calc R .
C52 C -0.0697(7) 0.2071(5) -0.0989(4) 0.053(2) Uani 1 d . .
C53 C -0.1200(8) 0.2859(5) -0.0388(4) 0.070(2) Uani 1 d . .
H53 H -0.1714(8) 0.3250(5) -0.0564(4) 0.084 Uiso 1 calc R .
C54 C -0.0944(8) 0.3076(5) 0.0486(4) 0.061(2) Uani 1 d . .
H54 H -0.1260(8) 0.3627(5) 0.0893(4) 0.073 Uiso 1 calc R .
C55 C -0.0960(8) 0.1838(5) -0.1902(4) 0.067(2) Uani 1 d . .
N56 N -0.1183(8) 0.1699(5) -0.2598(4) 0.094(2) Uani 1 d . .

loop_
_atom_type_symbol
_atom_type_description
_atom_type_scat_dispersion_real
_atom_type_scat_dispersion_imag
_atom_type_scat_source
C C 0.0033 0.0016 'International Tables Vol C Tables 4.2.6.8 and 6.1.1.4'
H H 0.0000 0.0000 'International Tables Vol C Tables 4.2.6.8 and 6.1.1.4'
N N 0.0061 0.0033 'International Tables Vol C Tables 4.2.6.8 and 6.1.1.4'
Cu Cu 0.3201 1.2651 'International Tables Vol C Tables 4.2.6.8 and 6.1.1.4'

loop_
_geom_angle_atom_site_label_1
_geom_angle_atom_site_label_2
_geom_angle_atom_site_label_3
_geom_angle
_geom_angle_site_symmetry_1
_geom_angle_site_symmetry_3
_geom_angle_publ_flag
N3 Cu1 N4 88.9(2) . . ?
N3 Cu1 N2 90.6(2) . . ?
N4 Cu1 N2 172.6(2) . . ?
N3 Cu1 N1 177.5(2) . . ?
N4 Cu1 N1 90.9(2) . . ?
N2 Cu1 N1 89.9(2) . . ?
C10 N1 C7 106.5(4) . . ?
C10 N1 Cu1 127.1(4) . . ?
C7 N1 Cu1 126.2(4) . . ?
C15 N2 C12 105.4(4) . . ?
C15 N2 Cu1 126.8(3) . . ?
C12 N2 Cu1 127.4(3) . . ?
C20 N3 C17 104.2(4) . . ?
C20 N3 Cu1 128.3(3) . . ?
C17 N3 Cu1 126.8(3) . . ?
C22 N4 C5 105.7(4) . . ?
C22 N4 Cu1 127.4(3) . . ?
C5 N4 Cu1 126.7(3) . . ?
C6 C5 N4 124.5(5) . . ?
C6 C5 C24 125.1(5) . . ?
N4 C5 C24 110.3(5) . . ?
C5 C6 C7 125.2(5) . . ?
C5 C6 C25 118.6(5) . . ?
C7 C6 C25 116.1(5) . . ?
N1 C7 C6 125.1(5) . . ?
N1 C7 C8 109.3(5) . . ?
C6 C7 C8 125.5(5) . . ?
C9 C8 C7 107.7(5) . . ?
C8 C9 C10 106.4(5) . . ?
N1 C10 C11 125.9(5) . . ?
N1 C10 C9 109.9(5) . . ?
C11 C10 C9 123.9(5) . . ?
C12 C11 C10 123.7(5) . . ?
C12 C11 C49 118.2(5) . . ?
C10 C11 C49 118.1(5) . . ?
N2 C12 C11 124.7(5) . . ?
N2 C12 C13 110.0(5) . . ?
C11 C12 C13 125.3(5) . . ?
C14 C13 C12 107.7(5) . . ?
C13 C14 C15 106.5(5) . . ?
N2 C15 C16 125.2(5) . . ?
N2 C15 C14 110.3(5) . . ?
C16 C15 C14 124.5(5) . . ?
C15 C16 C17 125.0(5) . . ?
C15 C16 C41 118.0(5) . . ?
C17 C16 C41 117.0(5) . . ?
C16 C17 N3 123.5(5) . . ?
C16 C17 C18 126.1(5) . . ?
N3 C17 C18 110.3(5) . . ?
C19 C18 C17 106.7(5) . . ?
C18 C19 C20 108.3(5) . . ?
N3 C20 C21 123.8(5) . . ?
N3 C20 C19 110.3(5) . . ?
C21 C20 C19 125.8(5) . . ?
C22 C21 C20 123.1(5) . . ?
C22 C21 C33 118.7(5) . . ?
C20 C21 C33 118.0(5) . . ?
N4 C22 C21 125.9(5) . . ?
N4 C22 C23 110.1(5) . . ?
C21 C22 C23 123.6(5) . . ?
C24 C23 C22 106.2(5) . . ?
C23 C24 C5 107.5(5) . . ?
C30 C25 C26 118.4(5) . . ?
C30 C25 C6 121.4(5) . . ?
C26 C25 C6 120.2(5) . . ?
C27 C26 C25 120.8(6) . . ?
C26 C27 C28 118.1(6) . . ?
C29 C28 C27 121.0(6) . . ?
C29 C28 C31 121.9(6) . . ?
C27 C28 C31 117.1(7) . . ?
C28 C29 C30 119.2(6) . . ?
C29 C30 C25 122.4(6) . . ?
N32 C31 C28 176.6(9) . . ?
C34 C33 C38 118.3(6) . . ?
C34 C33 C21 123.1(5) . . ?
C38 C33 C21 118.7(5) . . ?
C33 C34 C35 120.5(6) . . ?
C34 C35 C36 121.3(7) . . ?
C35 C36 C37 119.0(6) . . ?
C35 C36 C39 123.3(8) . . ?
C37 C36 C39 117.7(8) . . ?
C38 C37 C36 118.6(7) . . ?
C37 C38 C33 122.3(7) . . ?
N40 C39 C36 179.0(9) . . ?
C42 C41 C46 119.9(5) . . ?
C42 C41 C16 119.8(5) . . ?
C46 C41 C16 120.2(5) . . ?
C41 C42 C43 121.2(6) . . ?
C44 C43 C42 119.5(6) . . ?
C45 C44 C43 118.8(5) . . ?
C45 C44 C47 120.1(6) . . ?
C43 C44 C47 121.0(5) . . ?
C44 C45 C46 122.2(6) . . ?
C45 C46 C41 118.3(5) . . ?
N48 C47 C44 175.7(8) . . ?
C50 C49 C54 117.3(6) . . ?
C50 C49 C11 123.4(6) . . ?
C54 C49 C11 119.3(5) . . ?
C51 C50 C49 122.4(7) . . ?
C50 C51 C52 120.3(7) . . ?
C53 C52 C51 118.9(6) . . ?
C53 C52 C55 120.5(6) . . ?
C51 C52 C55 120.6(6) . . ?
C52 C53 C54 120.1(6) . . ?
C49 C54 C53 120.8(6) . . ?
N56 C55 C52 176.9(8) . . ?

loop_
_geom_bond_atom_site_label_1
_geom_bond_atom_site_label_2
_geom_bond_distance
_geom_bond_site_symmetry_2
_geom_bond_publ_flag
Cu1 N3 1.978(4) . ?
Cu1 N4 1.988(4) . ?
Cu1 N2 1.990(4) . ?
Cu1 N1 1.993(4) . ?
N1 C10 1.358(7) . ?
N1 C7 1.379(7) . ?
N2 C15 1.371(6) . ?
N2 C12 1.382(7) . ?
N3 C20 1.383(7) . ?
N3 C17 1.401(6) . ?
N4 C22 1.363(7) . ?
N4 C5 1.389(6) . ?
C5 C6 1.379(7) . ?
C5 C24 1.419(8) . ?
C6 C7 1.393(8) . ?
C6 C25 1.498(7) . ?
C7 C8 1.433(8) . ?
C8 C9 1.348(9) . ?
C9 C10 1.450(8) . ?
C10 C11 1.398(8) . ?
C11 C12 1.389(8) . ?
C11 C49 1.501(8) . ?
C12 C13 1.422(8) . ?
C13 C14 1.349(8) . ?
C14 C15 1.437(8) . ?
C15 C16 1.382(7) . ?
C16 C17 1.396(7) . ?
C16 C41 1.529(7) . ?
C17 C18 1.411(7) . ?
C18 C19 1.350(8) . ?
C19 C20 1.404(8) . ?
C20 C21 1.396(7) . ?
C21 C22 1.381(7) . ?
C21 C33 1.504(8) . ?
C22 C23 1.455(7) . ?
C23 C24 1.362(8) . ?
C25 C30 1.380(8) . ?
C25 C26 1.397(8) . ?
C26 C27 1.388(8) . ?
C27 C28 1.428(10) . ?
C28 C29 1.357(9) . ?
C28 C31 1.442(9) . ?
C29 C30 1.374(8) . ?
C31 N32 1.133(8) . ?
C33 C34 1.359(8) . ?
C33 C38 1.395(8) . ?
C34 C35 1.372(8) . ?
C35 C36 1.380(10) . ?
C36 C37 1.393(11) . ?
C36 C39 1.403(10) . ?
C37 C38 1.365(9) . ?
C39 N40 1.173(9) . ?
C41 C42 1.363(8) . ?
C41 C46 1.384(8) . ?
C42 C43 1.381(8) . ?
C43 C44 1.378(9) . ?
C44 C45 1.369(8) . ?
C44 C47 1.440(8) . ?
C45 C46 1.381(8) . ?
C47 N48 1.124(8) . ?
C49 C50 1.366(9) . ?
C49 C54 1.376(9) . ?
C50 C51 1.359(9) . ?
C51 C52 1.368(10) . ?
C52 C53 1.368(9) . ?
C52 C55 1.450(9) . ?
C53 C54 1.391(9) . ?
C55 N56 1.122(8) . ?
